data_7721068
loop_
_publ_author_name
'Sarjanovi\'c, Josipa'
'Fiser, B\'ela'
'Pisk, Jana'

_publ_section_title
;
 Mechanochemical synthesis, solvent-controlled coordination, and catalytic
 oxidation activity of furoic acid-based Mo(vi) complexes
;
_journal_name_full 'Dalton Transactions'
_journal_paper_doi 10.1039/D6DT00558F
_journal_year 2026
_chemical_formula_moiety 'C12 H10 Mo N2 O6'
_chemical_formula_sum 'C12 H10 Mo N2 O6'
_chemical_formula_weight 374.16
_space_group_crystal_system monoclinic
_space_group_IT_number 14
_space_group_name_Hall '-P 2yn'
_space_group_name_H-M_alt 'P 1 21/n 1'
_atom_sites_solution_hydrogens mixed
_atom_sites_solution_primary dual
_audit_creation_date 2025-08-03
_audit_creation_method
;
Olex2 1.5
(compiled 2025.07.13 svn.rb7424aed for OlexSys, GUI svn.r7314)
;
_audit_update_record
;
2026-02-04 deposited with the CCDC.	2026-05-18 downloaded from the CCDC.
;
_cell_angle_alpha 90
_cell_angle_beta 109.654(5)
_cell_angle_gamma 90
_cell_formula_units_Z 4
_cell_length_a 10.1957(4)
_cell_length_b 10.5996(3)
_cell_length_c 12.6277(5)
_cell_measurement_reflns_used 5901
_cell_measurement_temperature 169.99(10)
_cell_measurement_theta_max 78.4410
_cell_measurement_theta_min 4.8610
_cell_volume 1285.17(9)
_computing_cell_refinement 'CrysAlisPro 1.171.43.105a (Rigaku OD, 2024)'
_computing_data_collection 'CrysAlisPro 1.171.43.105a (Rigaku OD, 2024)'
_computing_data_reduction 'CrysAlisPro 1.171.43.105a (Rigaku OD, 2024)'
_computing_molecular_graphics 'Olex2 1.5 (Dolomanov et al., 2009)'
_computing_publication_material 'Olex2 1.5 (Dolomanov et al., 2009)'
_computing_structure_refinement 'SHELXL 2018/3 (Sheldrick, 2015)'
_computing_structure_solution 'SHELXT 2018/2 (Sheldrick, 2018)'
_diffrn_ambient_environment N~2~
_diffrn_ambient_temperature 169.99(10)
_diffrn_detector 'Hybrid Pixel Array Detector'
_diffrn_detector_area_resol_mean 10.0000
_diffrn_detector_type HyPix
_diffrn_measured_fraction_theta_full 0.994
_diffrn_measured_fraction_theta_max 0.981
_diffrn_measurement_details
;
List of Runs (angles in degrees, time in seconds):

  # Type    Start    End  Width  t~exp~   \w     \q     \k     \f   Frames
#--------------------------------------------------------------------------
  1  \w     98.00 141.00   0.50    0.05    --  113.25  77.00   0.00   86
  2  \w    150.00 176.00   0.50    0.05    --  113.25  77.00   0.00   52
  3  \w    114.00 178.00   0.50    0.05    --  113.25  61.00  30.00  128
  4  \w    143.00 168.00   0.50    0.05    --  113.25  30.00  90.00   50
  5  \w    102.00 160.00   0.50    0.05    --  113.25  46.00 111.00  116
  6  \w    103.00 128.00   0.50    0.05    --  113.25  30.00  90.00   50
  7  \w     51.00  98.00   0.50    0.05    --   47.74  46.00 111.00   94
  8  \w    101.00 139.00   0.50    0.05    --  113.25  30.00 -30.00   76
  9  \w    151.00 177.00   0.50    0.05    --  113.25  30.00 -30.00   52
 10  \w    140.00 166.00   0.50    0.05    --  113.25  30.00-120.00   52
 11  \w    114.00 156.00   0.50    0.05    --  113.25  30.00-180.00   84
 12  \w    127.00 175.00   0.50    0.05    --  113.25  15.00-150.00   96
 13  \w    103.00 128.00   0.50    0.05    --  113.25  30.00-120.00   50
 14  \w     12.00  39.00   0.50    0.05    --   47.74 -46.00 -37.00   54
 15  \w     46.00  72.00   0.50    0.05    --  113.25 -77.00-120.00   52
 16  \w     80.00 105.00   0.50    0.05    --  113.25 -77.00-120.00   50
 17  \w     42.00  68.00   0.50    0.05    --  113.25 -61.00-180.00   52
 18  \w     43.00  68.00   0.50    0.05    --  113.25 -61.00  90.00   50
 19  \w     51.00  99.00   0.50    0.05    --  113.25 -77.00 120.00   96
 20  \w     62.00  99.00   0.50    0.05    --  113.25 -77.00 150.00   74
 21  \w     43.00  68.00   0.50    0.05    --  113.25 -61.00 120.00   50
 22  \w     42.00  67.00   0.50    0.05    --  113.25 -61.00  60.00   50
 23  \w     46.00  71.00   0.50    0.05    --  113.25 -61.00 150.00   50
 24  \w     42.00  67.00   0.50    0.05    --  113.25 -61.00  30.00   50
 25  \w     42.00  71.00   0.50    0.05    --  113.25 -61.00   0.00   58
 26  \w     43.00  69.00   0.50    0.05    --  113.25 -61.00 -30.00   52
 27  \w     46.00  71.00   0.50    0.05    --  113.25 -61.00 -60.00   50
 28  \w     44.00  88.00   0.50    0.05    --  113.25 -95.00   0.00   88
 29  \w     42.00  73.00   0.50    0.05    --  113.25 -95.00 -60.00   62
 30  \w     51.00  77.00   0.50    0.05    --  113.25-125.00 -90.00   52
 31  \w     78.00 111.00   0.50    0.05    --  113.25-125.00 -90.00   66
 32  \w    -22.00  28.00   0.50    0.05    --  -47.74  19.00 -90.00  100
 33  \w    -86.00 -13.00   0.50    0.05    --  -47.74 125.00-150.00  146
 34  \w    -16.00  24.00   0.50    0.05    --  -47.74  46.00 111.00   80
 35  \w    -52.00 -27.00   0.50    0.05    --  -91.75  46.00 111.00   50
 36  \w   -118.00 -62.00   0.50    0.05    --  -47.74 -46.00 -37.00  112
 37  \w   -145.00-120.00   0.50    0.05    --  -91.75 -46.00 -37.00   50
 38  \w   -119.00 -89.00   0.50    0.05    --  -47.74 -77.00-180.00   60
;
_diffrn_measurement_device 'four-circle diffractometer'
_diffrn_measurement_device_type 'XtaLAB Synergy, Dualflex, HyPix'
_diffrn_measurement_method '\w scans'
_diffrn_orient_matrix_type 'CrysAlisPro convention (1999,Acta A55,543-557)'
_diffrn_orient_matrix_UB_11 -0.0258881000
_diffrn_orient_matrix_UB_12 0.0632935000
_diffrn_orient_matrix_UB_13 0.1010256000
_diffrn_orient_matrix_UB_21 -0.1400189000
_diffrn_orient_matrix_UB_22 0.0515891000
_diffrn_orient_matrix_UB_23 -0.0787187000
_diffrn_orient_matrix_UB_31 -0.0738219000
_diffrn_orient_matrix_UB_32 -0.1202960000
_diffrn_orient_matrix_UB_33 0.0193434000
_diffrn_radiation_monochromator mirror
_diffrn_radiation_probe x-ray
_diffrn_radiation_type 'Cu K\a'
_diffrn_radiation_wavelength 1.54184
_diffrn_reflns_av_R_equivalents 0.0642
_diffrn_reflns_av_unetI/netI 0.0456
_diffrn_reflns_Laue_measured_fraction_full 0.994
_diffrn_reflns_Laue_measured_fraction_max 0.981
_diffrn_reflns_limit_h_max 12
_diffrn_reflns_limit_h_min -13
_diffrn_reflns_limit_k_max 11
_diffrn_reflns_limit_k_min -13
_diffrn_reflns_limit_l_max 16
_diffrn_reflns_limit_l_min -15
_diffrn_reflns_number 10190
_diffrn_reflns_point_group_measured_fraction_full 0.994
_diffrn_reflns_point_group_measured_fraction_max 0.981
_diffrn_reflns_theta_full 67.684
_diffrn_reflns_theta_max 79.351
_diffrn_reflns_theta_min 4.850
_diffrn_source 'micro-focus sealed X-ray tube'
_diffrn_source_type 'PhotonJet (Cu) X-ray Source'
_exptl_absorpt_coefficient_mu 8.670
_exptl_absorpt_correction_T_max 1.000
_exptl_absorpt_correction_T_min 0.540
_exptl_absorpt_correction_type gaussian
_exptl_absorpt_process_details 'CrysAlisPro 1.171.42.49 (Rigaku Oxford Diffraction, 2022)'
_exptl_crystal_colour orange
_exptl_crystal_colour_primary orange
_exptl_crystal_density_diffrn 1.934
_exptl_crystal_description prism
_exptl_crystal_F_000 744
_exptl_crystal_size_max 0.38
_exptl_crystal_size_mid 0.34
_exptl_crystal_size_min 0.2
_refine_diff_density_max 2.098
_refine_diff_density_min -1.312
_refine_diff_density_rms 0.156
_refine_ls_extinction_method none
_refine_ls_goodness_of_fit_ref 1.069
_refine_ls_hydrogen_treatment constr
_refine_ls_matrix_type full
_refine_ls_number_parameters 193
_refine_ls_number_reflns 2725
_refine_ls_number_restraints 1
_refine_ls_restrained_S_all 1.069
_refine_ls_R_factor_all 0.0466
_refine_ls_R_factor_gt 0.0443
_refine_ls_shift/su_max 0.000
_refine_ls_shift/su_mean 0.000
_refine_ls_structure_factor_coef Fsqd
_refine_ls_weighting_details 'w=1/[\s^2^(Fo^2^)+(0.0849P)^2^+0.4325P] where P=(Fo^2^+2Fc^2^)/3'
_refine_ls_weighting_scheme calc
_refine_ls_wR_factor_gt 0.1225
_refine_ls_wR_factor_ref 0.1253
_reflns_Friedel_coverage 0.000
_reflns_number_gt 2491
_reflns_number_total 2725
_reflns_threshold_expression 'I > 2\s(I)'
_cod_data_source_file d6dt00558f2.cif
_cod_data_source_block exp_7265_auto
_cod_database_code 7721068
_shelx_shelxl_version_number 2018/3
_shelx_space_group_comment
;
The symmetry employed for this shelxl refinement is uniquely defined
by the following loop, which should always be used as a source of
symmetry information in preference to the above space-group names.
They are only intended as comments.
;
_shelx_estimated_absorpt_t_max 0.276
_shelx_estimated_absorpt_t_min 0.137
_olex2_refinement_description
;
1. Restrained distances
 Mo1-H6A \\sim Mo1-H6B
 with sigma of 0.02
2.a Free rotating group:
 O6(H6A,H6B)
2.b Aromatic/amide H refined with riding coordinates:
 C10(H10), C9(H9), C11(H11), C6(H6), C12(H12), C3(H3), C1(H1), C2(H2)
;
_olex2_submission_special_instructions 'No special instructions were received'
_oxdiff_exptl_absorpt_empirical_details
;
Empirical correction (ABSPACK) includes:
- Absorption correction using spherical harmonics
- Frame scaling
- Detector area scaling
;
_oxdiff_exptl_absorpt_empirical_full_max 4.290
_oxdiff_exptl_absorpt_empirical_full_min 0.465

loop_
_space_group_symop_operation_xyz
'x, y, z'
'-x+1/2, y+1/2, -z+1/2'
'-x, -y, -z'
'x-1/2, -y-1/2, z-1/2'

loop_
_atom_site_label
_atom_site_type_symbol
_atom_site_fract_x
_atom_site_fract_y
_atom_site_fract_z
_atom_site_U_iso_or_equiv
_atom_site_adp_type
_atom_site_occupancy
_atom_site_site_symmetry_order
_atom_site_calc_flag
_atom_site_refinement_flags_posn
_atom_site_refinement_flags_adp
_atom_site_refinement_flags_occupancy
_atom_site_disorder_assembly
_atom_site_disorder_group
Mo1 Mo 0.24595(2) 0.25618(2) 0.44369(2) 0.01576(15) Uani 1 1 d D . . . .
O2 O 0.1936(2) 0.43458(19) 0.47109(17) 0.0196(4) Uani 1 1 d . . . . .
O3 O 0.3729(2) 0.1365(2) 0.4156(2) 0.0231(5) Uani 1 1 d . . . . .
O4 O 0.2021(2) 0.1819(2) 0.54635(17) 0.0221(4) Uani 1 1 d . . . . .
O1 O 0.2742(3) 0.75627(18) 0.4316(3) 0.0244(6) Uani 1 1 d . . . . .
O6 O 0.4370(2) 0.3165(2) 0.59851(18) 0.0248(5) Uani 1 1 d G . . . .
H6A H 0.505998 0.364523 0.597910 0.037 Uiso 1 1 d DG U . . .
H6B H 0.464101 0.283599 0.665531 0.037 Uiso 1 1 d DG U . . .
N2 N 0.3716(3) 0.3892(2) 0.3776(2) 0.0173(5) Uani 1 1 d . . . . .
O5 O 0.1062(3) 0.2370(2) 0.3242(2) 0.0273(6) Uani 1 1 d . . . . .
N1 N 0.3500(3) 0.5177(2) 0.3930(2) 0.0192(5) Uani 1 1 d . . . . .
C5 C 0.2551(3) 0.5299(3) 0.4407(2) 0.0178(6) Uani 1 1 d . . . . .
C10 C 0.5815(3) -0.0021(3) 0.2647(3) 0.0250(7) Uani 1 1 d . . . . .
H10 H 0.608699 -0.083751 0.249055 0.030 Uiso 1 1 calc R U . . .
C8 C 0.4527(3) 0.1290(3) 0.3505(3) 0.0194(6) Uani 1 1 d . . . . .
C7 C 0.4994(3) 0.2372(3) 0.3083(3) 0.0193(9) Uani 1 1 d . . . . .
C9 C 0.4941(3) 0.0099(3) 0.3279(3) 0.0238(6) Uani 1 1 d . . . . .
H9 H 0.462623 -0.063163 0.355749 0.029 Uiso 1 1 calc R U . . .
C4 C 0.2150(3) 0.6547(3) 0.4655(3) 0.0205(6) Uani 1 1 d . . . . .
C11 C 0.6300(3) 0.1039(3) 0.2238(3) 0.0255(7) Uani 1 1 d . . . . .
H11 H 0.690214 0.094641 0.180924 0.031 Uiso 1 1 calc R U . . .
C6 C 0.4598(3) 0.3639(3) 0.3280(3) 0.0203(6) Uani 1 1 d . . . . .
H6 H 0.501647 0.432496 0.302823 0.024 Uiso 1 1 calc R U . . .
C12 C 0.5898(4) 0.2216(3) 0.2461(3) 0.0225(6) Uani 1 1 d . . . . .
H12 H 0.623689 0.293936 0.219125 0.027 Uiso 1 1 calc R U . . .
C3 C 0.1261(4) 0.6916(3) 0.5172(3) 0.0233(7) Uani 1 1 d . . . . .
H3 H 0.072393 0.638883 0.547743 0.028 Uiso 1 1 calc R U . . .
C1 C 0.2186(4) 0.8599(3) 0.4658(3) 0.0296(8) Uani 1 1 d . . . . .
H1 H 0.241252 0.944715 0.454815 0.035 Uiso 1 1 calc R U . . .
C2 C 0.1285(4) 0.8260(3) 0.5167(3) 0.0289(8) Uani 1 1 d . . . . .
H2 H 0.076188 0.880878 0.546779 0.035 Uiso 1 1 calc R U . . .

loop_
_atom_site_aniso_label
_atom_site_aniso_U_11
_atom_site_aniso_U_22
_atom_site_aniso_U_33
_atom_site_aniso_U_23
_atom_site_aniso_U_13
_atom_site_aniso_U_12
Mo1 0.0172(2) 0.0151(2) 0.0163(2) 0.00014(6) 0.00737(15) -0.00103(7)
O2 0.0207(10) 0.0175(10) 0.0228(10) 0.0005(8) 0.0104(8) -0.0009(8)
O3 0.0285(11) 0.0179(10) 0.0292(12) 0.0030(9) 0.0180(10) 0.0022(9)
O4 0.0241(11) 0.0222(11) 0.0226(10) 0.0039(8) 0.0115(8) 0.0003(9)
O1 0.0247(13) 0.0199(14) 0.0298(15) 0.0003(7) 0.0108(12) -0.0011(7)
O6 0.0212(10) 0.0302(12) 0.0205(11) 0.0051(9) 0.0039(8) -0.0040(9)
N2 0.0204(12) 0.0128(12) 0.0190(12) 0.0018(9) 0.0070(10) -0.0005(9)
O5 0.0266(14) 0.0279(13) 0.0246(14) -0.0038(9) 0.0048(11) -0.0026(9)
N1 0.0218(12) 0.0152(12) 0.0211(12) 0.0008(9) 0.0080(10) 0.0004(9)
C5 0.0165(14) 0.0184(16) 0.0166(14) 0.0022(10) 0.0030(11) -0.0017(10)
C10 0.0279(16) 0.0232(16) 0.0238(15) -0.0027(12) 0.0085(13) 0.0054(12)
C8 0.0189(14) 0.0240(15) 0.0156(14) -0.0006(11) 0.0061(11) -0.0003(12)
C7 0.018(2) 0.0243(19) 0.0152(19) -0.0003(10) 0.0055(16) -0.0004(10)
C9 0.0274(15) 0.0201(15) 0.0243(14) 0.0000(12) 0.0090(12) 0.0001(12)
C4 0.0187(14) 0.0188(16) 0.0213(15) 0.0005(12) 0.0030(12) -0.0013(12)
C11 0.0239(15) 0.0346(18) 0.0204(15) -0.0010(13) 0.0106(12) 0.0047(13)
C6 0.0224(15) 0.0204(15) 0.0184(14) 0.0037(11) 0.0073(12) -0.0005(12)
C12 0.0276(17) 0.0246(14) 0.0169(14) 0.0012(13) 0.0097(13) 0.0018(14)
C3 0.0211(15) 0.0233(17) 0.0269(16) -0.0025(13) 0.0100(13) -0.0020(13)
C1 0.0312(18) 0.0159(16) 0.0333(18) -0.0027(13) 0.0000(15) 0.0005(14)
C2 0.0213(15) 0.0263(18) 0.0366(19) -0.0092(15) 0.0066(14) 0.0051(14)

loop_
_atom_type_symbol
_atom_type_description
_atom_type_scat_dispersion_real
_atom_type_scat_dispersion_imag
_atom_type_scat_source
C C 0.0181 0.0091 'International Tables Vol C Tables 4.2.6.8 and 6.1.1.4'
H H 0.0000 0.0000 'International Tables Vol C Tables 4.2.6.8 and 6.1.1.4'
Mo Mo -0.0483 2.7339 'International Tables Vol C Tables 4.2.6.8 and 6.1.1.4'
N N 0.0311 0.0180 'International Tables Vol C Tables 4.2.6.8 and 6.1.1.4'
O O 0.0492 0.0322 'International Tables Vol C Tables 4.2.6.8 and 6.1.1.4'

loop_
_geom_angle_atom_site_label_1
_geom_angle_atom_site_label_2
_geom_angle_atom_site_label_3
_geom_angle
_geom_angle_site_symmetry_1
_geom_angle_site_symmetry_3
_geom_angle_publ_flag
O2 Mo1 O6 78.18(8) . . ?
O2 Mo1 N2 72.14(9) . . ?
O3 Mo1 O2 151.30(9) . . ?
O3 Mo1 O6 84.94(9) . . ?
O3 Mo1 N2 80.96(10) . . ?
O4 Mo1 O2 98.62(9) . . ?
O4 Mo1 O3 101.59(10) . . ?
O4 Mo1 O6 81.26(9) . . ?
O4 Mo1 N2 154.58(10) . . ?
O4 Mo1 O5 105.33(12) . . ?
N2 Mo1 O6 73.74(9) . . ?
O5 Mo1 O2 94.16(10) . . ?
O5 Mo1 O3 99.88(12) . . ?
O5 Mo1 O6 170.70(10) . . ?
O5 Mo1 N2 99.03(12) . . ?
C5 O2 Mo1 119.29(18) . . ?
C8 O3 Mo1 137.4(2) . . ?
C1 O1 C4 105.0(4) . . ?
Mo1 O6 H6A 127.0 . . ?
Mo1 O6 H6B 127.3 . . ?
H6A O6 H6B 104.5 . . ?
N1 N2 Mo1 114.98(18) . . ?
C6 N2 Mo1 129.0(2) . . ?
C6 N2 N1 116.0(3) . . ?
C5 N1 N2 109.6(2) . . ?
O2 C5 C4 116.2(3) . . ?
N1 C5 O2 124.0(3) . . ?
N1 C5 C4 119.8(3) . . ?
C9 C10 H10 119.5 . . ?
C9 C10 C11 121.1(3) . . ?
C11 C10 H10 119.5 . . ?
O3 C8 C7 122.4(3) . . ?
O3 C8 C9 117.9(3) . . ?
C9 C8 C7 119.7(3) . . ?
C8 C7 C6 122.6(3) . . ?
C12 C7 C8 118.9(3) . . ?
C12 C7 C6 118.5(3) . . ?
C10 C9 C8 119.9(3) . . ?
C10 C9 H9 120.0 . . ?
C8 C9 H9 120.0 . . ?
O1 C4 C5 117.6(3) . . ?
C3 C4 O1 111.3(3) . . ?
C3 C4 C5 131.1(3) . . ?
C10 C11 H11 120.4 . . ?
C12 C11 C10 119.2(3) . . ?
C12 C11 H11 120.4 . . ?
N2 C6 C7 124.0(3) . . ?
N2 C6 H6 118.0 . . ?
C7 C6 H6 118.0 . . ?
C7 C12 H12 119.4 . . ?
C11 C12 C7 121.2(3) . . ?
C11 C12 H12 119.4 . . ?
C4 C3 H3 127.0 . . ?
C4 C3 C2 105.9(3) . . ?
C2 C3 H3 127.0 . . ?
O1 C1 H1 124.4 . . ?
C2 C1 O1 111.2(3) . . ?
C2 C1 H1 124.4 . . ?
C3 C2 H2 126.7 . . ?
C1 C2 C3 106.6(3) . . ?
C1 C2 H2 126.7 . . ?

loop_
_geom_bond_atom_site_label_1
_geom_bond_atom_site_label_2
_geom_bond_distance
_geom_bond_site_symmetry_2
_geom_bond_publ_flag
Mo1 O2 2.026(2) . ?
Mo1 O3 1.928(2) . ?
Mo1 O4 1.700(2) . ?
Mo1 O6 2.338(2) . ?
Mo1 N2 2.246(3) . ?
Mo1 O5 1.704(3) . ?
O2 C5 1.313(4) . ?
O3 C8 1.339(4) . ?
O1 C4 1.372(4) . ?
O1 C1 1.371(5) . ?
O6 H6A 0.8700 . ?
O6 H6B 0.8701 . ?
N2 N1 1.403(3) . ?
N2 C6 1.286(4) . ?
N1 C5 1.307(4) . ?
C5 C4 1.449(5) . ?
C10 H10 0.9500 . ?
C10 C9 1.388(4) . ?
C10 C11 1.395(5) . ?
C8 C7 1.413(5) . ?
C8 C9 1.391(5) . ?
C7 C6 1.448(4) . ?
C7 C12 1.407(5) . ?
C9 H9 0.9500 . ?
C4 C3 1.341(5) . ?
C11 H11 0.9500 . ?
C11 C12 1.372(5) . ?
C6 H6 0.9500 . ?
C12 H12 0.9500 . ?
C3 H3 0.9500 . ?
C3 C2 1.426(6) . ?
C1 H1 0.9500 . ?
C1 C2 1.335(6) . ?
C2 H2 0.9500 . ?

loop_
_geom_torsion_atom_site_label_1
_geom_torsion_atom_site_label_2
_geom_torsion_atom_site_label_3
_geom_torsion_atom_site_label_4
_geom_torsion
_geom_torsion_site_symmetry_1
_geom_torsion_site_symmetry_2
_geom_torsion_site_symmetry_3
_geom_torsion_site_symmetry_4
_geom_torsion_publ_flag
Mo1 O2 C5 N1 -0.1(4) . . . . ?
Mo1 O2 C5 C4 -178.46(19) . . . . ?
Mo1 O3 C8 C7 23.2(5) . . . . ?
Mo1 O3 C8 C9 -159.1(2) . . . . ?
Mo1 N2 N1 C5 -2.1(3) . . . . ?
Mo1 N2 C6 C7 -2.2(5) . . . . ?
O2 C5 C4 O1 -178.0(3) . . . . ?
O2 C5 C4 C3 1.4(5) . . . . ?
O3 C8 C7 C6 -2.7(5) . . . . ?
O3 C8 C7 C12 176.2(3) . . . . ?
O3 C8 C9 C10 -177.4(3) . . . . ?
O1 C4 C3 C2 -0.2(4) . . . . ?
O1 C1 C2 C3 0.8(4) . . . . ?
N2 N1 C5 O2 1.5(4) . . . . ?
N2 N1 C5 C4 179.9(2) . . . . ?
N1 N2 C6 C7 177.7(3) . . . . ?
N1 C5 C4 O1 3.6(4) . . . . ?
N1 C5 C4 C3 -177.0(3) . . . . ?
C5 C4 C3 C2 -179.6(3) . . . . ?
C10 C11 C12 C7 -0.8(5) . . . . ?
C8 C7 C6 N2 -5.5(5) . . . . ?
C8 C7 C12 C11 1.7(5) . . . . ?
C7 C8 C9 C10 0.4(5) . . . . ?
C9 C10 C11 C12 -0.3(5) . . . . ?
C9 C8 C7 C6 179.7(3) . . . . ?
C9 C8 C7 C12 -1.4(5) . . . . ?
C4 O1 C1 C2 -0.9(5) . . . . ?
C4 C3 C2 C1 -0.3(3) . . . . ?
C11 C10 C9 C8 0.6(5) . . . . ?
C6 N2 N1 C5 177.9(3) . . . . ?
C6 C7 C12 C11 -179.4(3) . . . . ?
C12 C7 C6 N2 175.6(3) . . . . ?
C1 O1 C4 C5 -179.8(2) . . . . ?
C1 O1 C4 C3 0.6(4) . . . . ?
